data_7040253
loop_
_publ_author_name
'Jia, Wei-Guo'
'Zhang, Tai'
'Xie, Dong'
'Xu, Qiu-Tong'
'Ling, Shuo'
'Zhang, Qing'

_publ_section_title
;
 Half-sandwich cycloruthenated complexes from aryloxazolines: synthesis,
 structures, and catalytic activities.
;
_journal_issue 36
_journal_name_full 'Dalton transactions (Cambridge, England : 2003)'
_journal_page_first 14230
_journal_page_last 14237
_journal_paper_doi 10.1039/c6dt02734b
_journal_volume 45
_journal_year 2016
_chemical_formula_moiety 'C19 H21 Br Cl N O Ru'
_chemical_formula_sum 'C19 H21 Br Cl N O Ru'
_chemical_formula_weight 495.80
_chemical_name_systematic
;
 ? 
;
_space_group_crystal_system monoclinic
_space_group_IT_number 14
_space_group_name_Hall '-P 2ybc'
_space_group_name_H-M_alt 'P 1 21/c 1'
_symmetry_space_group_name_Hall '-P 2ybc'
_symmetry_space_group_name_H-M 'P 1 21/c 1'
_atom_sites_solution_hydrogens geom
_atom_sites_solution_primary direct
_atom_sites_solution_secondary difmap
_audit_creation_date 2016-01-07
_audit_creation_method
;
Olex2 1.2-beta
(compiled 2015.11.10 svn.r3248 for OlexSys, GUI svn.r5133)
;
_audit_update_record
;
2016-01-07 deposited with the CCDC.
2016-08-08 downloaded from the CCDC.
;
_cell_angle_alpha 90.00
_cell_angle_beta 112.8040(10)
_cell_angle_gamma 90.00
_cell_formula_units_Z 8
_cell_length_a 21.0729(12)
_cell_length_b 12.2096(7)
_cell_length_c 16.3538(9)
_cell_measurement_reflns_used 9913
_cell_measurement_temperature 293.15
_cell_measurement_theta_max 27.2163
_cell_measurement_theta_min 2.6095
_cell_volume 3878.8(4)
_computing_molecular_graphics 'Olex2 (Dolomanov et al., 2009)'
_computing_publication_material 'Olex2 (Dolomanov et al., 2009)'
_computing_structure_refinement 'XL (Sheldrick, 2008)'
_computing_structure_solution 'SHELXS-97 (Sheldrick, 1990)'
_diffrn_ambient_temperature 293.15
_diffrn_measured_fraction_theta_full 0.994
_diffrn_measured_fraction_theta_max 0.994
_diffrn_measurement_device_type 'CCD Area Detector'
_diffrn_radiation_monochromator graphite
_diffrn_radiation_type MoK\a
_diffrn_radiation_wavelength 0.71073
_diffrn_reflns_av_R_equivalents 0.0331
_diffrn_reflns_av_unetI/netI 0.0326
_diffrn_reflns_limit_h_max 23
_diffrn_reflns_limit_h_min -27
_diffrn_reflns_limit_k_max 15
_diffrn_reflns_limit_k_min -15
_diffrn_reflns_limit_l_max 21
_diffrn_reflns_limit_l_min -21
_diffrn_reflns_number 32953
_diffrn_reflns_theta_full 27.64
_diffrn_reflns_theta_max 27.64
_diffrn_reflns_theta_min 1.97
_diffrn_source 'fine-focus sealed tube'
_exptl_absorpt_coefficient_mu 3.012
_exptl_absorpt_correction_T_max 0.6132
_exptl_absorpt_correction_T_min 0.5704
_exptl_absorpt_correction_type none
_exptl_crystal_colour red
_exptl_crystal_colour_primary red
_exptl_crystal_density_diffrn 1.698
_exptl_crystal_density_method 'not measured'
_exptl_crystal_description block
_exptl_crystal_F_000 1968
_exptl_crystal_size_max 0.21
_exptl_crystal_size_mid 0.2
_exptl_crystal_size_min 0.18
_refine_diff_density_max 0.712
_refine_diff_density_min -0.771
_refine_diff_density_rms 0.068
_refine_ls_extinction_method none
_refine_ls_goodness_of_fit_ref 1.017
_refine_ls_hydrogen_treatment constr
_refine_ls_matrix_type full
_refine_ls_number_parameters 456
_refine_ls_number_reflns 8979
_refine_ls_number_restraints 553
_refine_ls_restrained_S_all 0.997
_refine_ls_R_factor_all 0.0559
_refine_ls_R_factor_gt 0.0334
_refine_ls_shift/su_max 0.001
_refine_ls_shift/su_mean 0.000
_refine_ls_structure_factor_coef Fsqd
_refine_ls_weighting_details 'calc w=1/[\s^2^(Fo^2^)+(0.0323P)^2^+2.8155P] where P=(Fo^2^+2Fc^2^)/3'
_refine_ls_weighting_scheme calc
_refine_ls_wR_factor_gt 0.0747
_refine_ls_wR_factor_ref 0.0835
_reflns_number_gt 6518
_reflns_number_total 8979
_reflns_threshold_expression >2sigma(I)
_cod_data_source_file c6dt02734b2.cif
_cod_data_source_block jwg2e
_cod_depositor_comments 'Adding full bibliography for 7040251--7040253.cif.'
_cod_database_code 7040253
_olex2_refinement_description
;
1. Fixed Uiso
 At 1.2 times of:
  All C(H) groups, All C(H,H) groups
 At 1.5 times of:
  All C(H,H,H) groups, All C(H,H,H,H,H,H) groups
2. Rigid bond restraints
 All non-hydrogen atoms
 with sigma for 1-2 distances of 0.01 and sigma for 1-3 distances of 0.01
3. Uiso/Uaniso restraints and constraints
All non-hydrogen atoms have similar U: within 2A with sigma of 0.04 and sigma
for terminal atoms of 0.08
Uanis(C9) \\sim Ueq: with sigma of 0.01 and sigma for terminal atoms of 0.02
Uanis(C9) \\sim Ueq: with sigma of 0.001 and sigma for terminal atoms of 0.002
4. Others
 Sof(H10D)=Sof(H10E)=Sof(H10F)=Sof(C8A)=Sof(H8A)=Sof(C9A)=Sof(H9AA)=Sof(H9AB)=
 Sof(H9AC)=1-FVAR(1)
 Sof(C8)=Sof(H8)=Sof(C9)=Sof(H9A)=Sof(H9B)=Sof(H9C)=Sof(H10A)=Sof(H10B)=
 Sof(H10C)=FVAR(1)
5.a Ternary CH refined with riding coordinates:
 C3(H3), C4(H4), C6(H6), C7(H7), C8(H8), C22(H22), C23(H23), C25(H25),
 C26(H26), C27(H27), C8A(H8A)
5.b Secondary CH2 refined with riding coordinates:
 C11(H11A,H11B), C12(H12A,H12B), C30(H30A,H30B), C31(H31A,H31B)
5.c Me refined with riding coordinates:
 C10(H10A,H10B,H10C), C10(H10D,H10E,H10F), C28(H28A,H28B,H28C), C29(H29A,H29B,
 H29C)
5.d Aromatic/amide H refined with riding coordinates:
 C18(H18), C16(H16), C15(H15), C37(H37), C35(H35), C34(H34)
5.e Idealised Me refined as rotating group:
 C1(H1A,H1B,H1C), C9(H9A,H9B,H9C), C20(H20A,H20B,H20C), C9A(H9AA,H9AB,H9AC)
;
_olex2_submission_special_instructions 'No special instructions were received'

loop_
_space_group_symop_id
_space_group_symop_operation_xyz
1 'x, y, z'
2 '-x, y+1/2, -z+1/2'
3 '-x, -y, -z'
4 'x, -y-1/2, z-1/2'

loop_
_atom_site_label
_atom_site_type_symbol
_atom_site_fract_x
_atom_site_fract_y
_atom_site_fract_z
_atom_site_U_iso_or_equiv
_atom_site_adp_type
_atom_site_occupancy
_atom_site_calc_flag
_atom_site_disorder_assembly
_atom_site_disorder_group
_atom_site_refinement_flags_posn
_atom_site_refinement_flags_adp
Ru1 Ru 0.077624(13) 0.005309(19) 0.325039(15) 0.04029(7) Uani 1 d A . . U
Br1 Br 0.21019(3) -0.25233(5) 0.12810(4) 0.1151(2) Uani 1 d A . . U
Cl1 Cl 0.02864(5) -0.16019(7) 0.35430(5) 0.0582(2) Uani 1 d . . . U
O1 O -0.09697(14) -0.0033(3) 0.09172(19) 0.0855(9) Uani 1 d . . . U
N1 N -0.01949(14) 0.0332(2) 0.22801(19) 0.0528(6) Uani 1 d . . . U
C1 C 0.0964(2) 0.0170(4) 0.5454(2) 0.0743(11) Uani 1 d . . . U
H1A H 0.1362 0.0183 0.6001 0.112 Uiso 1 calc . . GR .
H1B H 0.0794 -0.0566 0.5329 0.112 Uiso 1 calc . . GR .
H1C H 0.0613 0.0634 0.5504 0.112 Uiso 1 calc . . GR .
Br2 Br 0.29003(3) 0.75022(4) -0.08237(3) 0.09633(18) Uani 1 d . . . U
Cl2 Cl 0.46304(5) 0.65389(7) 0.32033(6) 0.0612(2) Uani 1 d . . . U
O2 O 0.59643(13) 0.5021(2) 0.1901(2) 0.0739(8) Uani 1 d . . . U
N2 N 0.51812(13) 0.4617(2) 0.24698(18) 0.0510(6) Uani 1 d . . . U
C2 C 0.11586(17) 0.0573(3) 0.4715(2) 0.0514(7) Uani 1 d A . . U
C3 C 0.0843(2) 0.1460(3) 0.4185(3) 0.0655(9) Uani 1 d . . . U
H3 H 0.0417 0.1749 0.4209 0.079 Uiso 1 calc . . R .
C4 C 0.1021(2) 0.1761(3) 0.3448(3) 0.0698(10) Uani 1 d A . . U
H4 H 0.0731 0.2290 0.3012 0.084 Uiso 1 calc . . R .
C5 C 0.1559(2) 0.1247(3) 0.3297(2) 0.0649(9) Uani 1 d . . . U
C6 C 0.18770(17) 0.0351(3) 0.3842(2) 0.0536(8) Uani 1 d A . . U
H6 H 0.2183 -0.0120 0.3674 0.064 Uiso 1 calc . . R .
C7 C 0.16626(16) -0.0003(3) 0.4503(2) 0.0468(7) Uani 1 d . . . U
H7 H 0.1822 -0.0716 0.4781 0.056 Uiso 1 calc A . R .
C8 C 0.1878(12) 0.1496(19) 0.2532(17) 0.079(4) Uani 0.419(17) d A 1 . U
H8 H 0.1984 0.0775 0.2355 0.095 Uiso 0.419(17) calc A 1 R .
C9 C 0.2541(7) 0.2028(14) 0.2971(9) 0.092(4) Uani 0.419(17) d A 1 . U
H9A H 0.2484 0.2673 0.3271 0.138 Uiso 0.419(17) calc A 1 GR .
H9B H 0.2724 0.2228 0.2538 0.138 Uiso 0.419(17) calc A 1 GR .
H9C H 0.2853 0.1534 0.3394 0.138 Uiso 0.419(17) calc A 1 GR .
C10 C 0.1304(3) 0.1920(6) 0.1749(4) 0.132(2) Uani 1 d . . . U
H10A H 0.0924 0.1418 0.1584 0.198 Uiso 0.419(17) calc A 1 R .
H10B H 0.1451 0.1999 0.1265 0.198 Uiso 0.419(17) calc A 1 R .
H10C H 0.1163 0.2620 0.1886 0.198 Uiso 0.419(17) calc A 1 R .
H10D H 0.1551 0.2193 0.1406 0.198 Uiso 0.581(17) calc A 2 R .
H10E H 0.0987 0.2468 0.1778 0.198 Uiso 0.581(17) calc A 2 R .
H10F H 0.1055 0.1272 0.1473 0.198 Uiso 0.581(17) calc A 2 R .
C11 C -0.0819(2) 0.0870(4) 0.2271(3) 0.0796(12) Uani 1 d . . . U
H11A H -0.0740 0.1642 0.2413 0.096 Uiso 1 calc . . R .
H11B H -0.0985 0.0525 0.2685 0.096 Uiso 1 calc . . R .
C12 C -0.1320(2) 0.0703(5) 0.1316(3) 0.1015(16) Uani 1 d . . . U
H12A H -0.1745 0.0376 0.1297 0.122 Uiso 1 calc . . R .
H12B H -0.1426 0.1396 0.1002 0.122 Uiso 1 calc . . R .
C13 C -0.03297(17) -0.0126(3) 0.1532(2) 0.0549(8) Uani 1 d . . . U
C14 C 0.02078(17) -0.0738(3) 0.1397(2) 0.0500(7) Uani 1 d A . . U
C19 C 0.08166(16) -0.0763(2) 0.21709(19) 0.0431(7) Uani 1 d . . . U
C18 C 0.13698(18) -0.1336(3) 0.2118(2) 0.0522(8) Uani 1 d A . . U
H18 H 0.1779 -0.1399 0.2614 0.063 Uiso 1 calc . . R .
C17 C 0.1308(2) -0.1811(3) 0.1324(3) 0.0627(9) Uani 1 d . . . U
C16 C 0.0710(2) -0.1780(3) 0.0568(2) 0.0693(10) Uani 1 d A . . U
H16 H 0.0686 -0.2116 0.0046 0.083 Uiso 1 calc . . R .
C15 C 0.0154(2) -0.1237(3) 0.0612(2) 0.0631(9) Uani 1 d . . . U
H15 H -0.0258 -0.1204 0.0117 0.076 Uiso 1 calc A . R .
C20 C 0.3987(3) 0.4796(3) 0.4428(3) 0.0804(12) Uani 1 d . . . U
H20A H 0.4098 0.5559 0.4431 0.121 Uiso 1 calc . . GR .
H20B H 0.4377 0.4410 0.4841 0.121 Uiso 1 calc . . GR .
H20C H 0.3602 0.4712 0.4597 0.121 Uiso 1 calc . . GR .
C21 C 0.38080(19) 0.4337(3) 0.3511(2) 0.0559(8) Uani 1 d . . . U
C22 C 0.32895(18) 0.4850(3) 0.2770(2) 0.0547(8) Uani 1 d . . . U
H22 H 0.3101 0.5554 0.2858 0.066 Uiso 1 calc . . R .
C23 C 0.31088(17) 0.4460(3) 0.1918(2) 0.0539(8) Uani 1 d . . . U
H23 H 0.2796 0.4899 0.1424 0.065 Uiso 1 calc . . R .
C24 C 0.34645(18) 0.3582(3) 0.1726(2) 0.0558(8) Uani 1 d . . . U
C25 C 0.40092(19) 0.3119(3) 0.2451(2) 0.0580(8) Uani 1 d . . . U
H25 H 0.4324 0.2607 0.2337 0.070 Uiso 1 calc . . R .
C26 C 0.4158(2) 0.3467(3) 0.3345(2) 0.0597(9) Uani 1 d . . . U
H26 H 0.4588 0.3224 0.3815 0.072 Uiso 1 calc . . R .
C27 C 0.3239(2) 0.3175(4) 0.0768(3) 0.0729(11) Uani 1 d . . . U
H27 H 0.2957 0.3763 0.0395 0.088 Uiso 1 calc . . R .
C28 C 0.2764(3) 0.2204(5) 0.0625(4) 0.136(3) Uani 1 d . . . U
H28A H 0.2411 0.2375 0.0839 0.203 Uiso 1 calc . . R .
H28B H 0.3023 0.1583 0.0941 0.203 Uiso 1 calc . . R .
H28C H 0.2557 0.2037 0.0003 0.203 Uiso 1 calc . . R .
C29 C 0.3794(2) 0.2988(4) 0.0462(3) 0.0967(15) Uani 1 d . . . U
H29A H 0.4077 0.3631 0.0570 0.145 Uiso 1 calc . . R .
H29B H 0.3602 0.2833 -0.0163 0.145 Uiso 1 calc . . R .
H29C H 0.4067 0.2378 0.0775 0.145 Uiso 1 calc . . R .
C30 C 0.58132(19) 0.4109(3) 0.3095(3) 0.0725(11) Uani 1 d . . . U
H30A H 0.5746 0.3335 0.3169 0.087 Uiso 1 calc . . R .
H30B H 0.5970 0.4466 0.3669 0.087 Uiso 1 calc . . R .
C31 C 0.6317(2) 0.4286(4) 0.2650(3) 0.0899(14) Uani 1 d . . . U
H31A H 0.6738 0.4618 0.3060 0.108 Uiso 1 calc . . R .
H31B H 0.6428 0.3596 0.2443 0.108 Uiso 1 calc . . R .
C32 C 0.53164(16) 0.5089(3) 0.1860(2) 0.0500(7) Uani 1 d . . . U
C33 C 0.47758(16) 0.5684(2) 0.1185(2) 0.0449(7) Uani 1 d . . . U
C38 C 0.41593(15) 0.5677(2) 0.13288(18) 0.0403(6) Uani 1 d . . . U
C37 C 0.36090(16) 0.6249(2) 0.0717(2) 0.0470(7) Uani 1 d . . . U
H37 H 0.3192 0.6285 0.0788 0.056 Uiso 1 calc . . R .
C36 C 0.36805(18) 0.6761(3) 0.0007(2) 0.0528(8) Uani 1 d . . . U
C35 C 0.4285(2) 0.6756(3) -0.0135(2) 0.0615(9) Uani 1 d . . . U
H35 H 0.4316 0.7110 -0.0621 0.074 Uiso 1 calc . . R .
C34 C 0.48390(19) 0.6211(3) 0.0468(2) 0.0555(8) Uani 1 d . . . U
H34 H 0.5256 0.6195 0.0396 0.067 Uiso 1 calc . . R .
Ru2 Ru 0.419701(13) 0.484897(19) 0.244255(15) 0.04009(7) Uani 1 d . . . U
C8A C 0.1756(9) 0.1676(16) 0.2581(10) 0.109(5) Uani 0.581(17) d A 2 . U
H8A H 0.2105 0.1183 0.2527 0.131 Uiso 0.581(17) calc A 2 R .
C9A C 0.2107(13) 0.2830(18) 0.2890(8) 0.209(12) Uani 0.581(17) d A 2 . U
H9AA H 0.1775 0.3334 0.2940 0.313 Uiso 0.581(17) calc A 2 GR .
H9AB H 0.2277 0.3099 0.2461 0.313 Uiso 0.581(17) calc A 2 GR .
H9AC H 0.2482 0.2756 0.3455 0.313 Uiso 0.581(17) calc A 2 GR .

loop_
_atom_site_aniso_label
_atom_site_aniso_U_11
_atom_site_aniso_U_22
_atom_site_aniso_U_33
_atom_site_aniso_U_23
_atom_site_aniso_U_13
_atom_site_aniso_U_12
Ru1 0.04560(14) 0.03616(13) 0.04046(13) 0.00135(9) 0.01816(11) 0.00052(10)
Br1 0.0968(4) 0.1208(5) 0.1484(5) -0.0775(4) 0.0702(4) -0.0152(3)
Cl1 0.0772(6) 0.0485(5) 0.0511(4) 0.0026(3) 0.0270(4) -0.0132(4)
O1 0.0489(15) 0.118(3) 0.0695(17) 0.0253(16) 0.0010(13) 0.0023(15)
N1 0.0481(15) 0.0491(15) 0.0622(17) 0.0146(13) 0.0225(13) 0.0070(12)
C1 0.075(3) 0.102(3) 0.057(2) -0.013(2) 0.037(2) -0.010(2)
Br2 0.0884(3) 0.0895(3) 0.0811(3) 0.0435(3) -0.0001(2) -0.0118(2)
Cl2 0.0843(6) 0.0500(5) 0.0589(5) -0.0112(4) 0.0382(5) -0.0105(4)
O2 0.0443(14) 0.091(2) 0.0924(19) -0.0168(15) 0.0327(14) 0.0026(13)
N2 0.0457(15) 0.0478(15) 0.0549(15) -0.0034(12) 0.0145(13) 0.0079(12)
C2 0.058(2) 0.0514(19) 0.0476(16) -0.0142(14) 0.0229(15) -0.0056(15)
C3 0.069(2) 0.049(2) 0.078(2) -0.0193(16) 0.0279(19) 0.0056(17)
C4 0.090(3) 0.0350(17) 0.068(2) 0.0036(15) 0.013(2) -0.0054(17)
C5 0.073(2) 0.061(2) 0.059(2) -0.0032(16) 0.0237(18) -0.0256(18)
C6 0.0498(18) 0.062(2) 0.0500(18) -0.0123(15) 0.0199(15) -0.0114(15)
C7 0.0476(17) 0.0489(18) 0.0414(15) -0.0070(13) 0.0145(13) -0.0037(14)
C8 0.064(6) 0.071(7) 0.098(9) 0.029(6) 0.027(5) -0.002(5)
C9 0.091(4) 0.095(4) 0.093(4) 0.0028(19) 0.038(2) -0.0066(19)
C10 0.125(4) 0.173(6) 0.099(4) 0.051(4) 0.043(3) -0.008(4)
C11 0.060(2) 0.083(3) 0.105(3) 0.030(2) 0.043(2) 0.024(2)
C12 0.057(3) 0.128(4) 0.114(4) 0.044(3) 0.027(3) 0.025(3)
C13 0.0463(18) 0.058(2) 0.0526(18) 0.0202(15) 0.0105(15) -0.0034(15)
C14 0.0567(19) 0.0510(19) 0.0396(16) 0.0087(13) 0.0156(14) -0.0100(15)
C19 0.0494(17) 0.0409(16) 0.0403(15) -0.0006(12) 0.0186(13) -0.0062(13)
C18 0.056(2) 0.0488(19) 0.0531(18) -0.0118(14) 0.0225(16) -0.0076(15)
C17 0.072(2) 0.055(2) 0.074(2) -0.0233(18) 0.043(2) -0.0163(18)
C16 0.097(3) 0.070(2) 0.0498(19) -0.0198(17) 0.038(2) -0.031(2)
C15 0.073(2) 0.072(2) 0.0377(16) 0.0001(16) 0.0145(17) -0.0229(19)
C20 0.117(4) 0.080(3) 0.058(2) 0.003(2) 0.050(2) -0.007(3)
C21 0.077(2) 0.0504(19) 0.0516(17) 0.0098(14) 0.0369(17) -0.0017(17)
C22 0.063(2) 0.0505(19) 0.064(2) 0.0096(15) 0.0398(17) 0.0021(15)
C23 0.0482(18) 0.061(2) 0.0566(18) 0.0135(15) 0.0249(15) -0.0047(15)
C24 0.062(2) 0.056(2) 0.0562(18) -0.0020(15) 0.0302(16) -0.0158(16)
C25 0.072(2) 0.0378(16) 0.075(2) 0.0016(15) 0.0406(19) 0.0008(15)
C26 0.072(2) 0.0456(18) 0.0592(19) 0.0167(15) 0.0232(17) 0.0050(16)
C27 0.075(3) 0.081(3) 0.065(2) -0.010(2) 0.029(2) -0.014(2)
C28 0.161(5) 0.157(5) 0.112(4) -0.067(4) 0.078(4) -0.107(5)
C29 0.096(3) 0.124(4) 0.084(3) -0.045(3) 0.050(3) -0.021(3)
C30 0.056(2) 0.073(3) 0.072(2) -0.0063(19) 0.0064(19) 0.0197(19)
C31 0.052(2) 0.096(3) 0.106(3) -0.022(3) 0.014(2) 0.019(2)
C32 0.0407(17) 0.0495(19) 0.0627(19) -0.0189(15) 0.0233(15) -0.0035(14)
C33 0.0495(17) 0.0446(17) 0.0487(16) -0.0125(13) 0.0280(14) -0.0083(14)
C38 0.0451(16) 0.0385(15) 0.0415(15) -0.0011(12) 0.0213(13) -0.0035(12)
C37 0.0478(18) 0.0441(17) 0.0503(17) 0.0052(13) 0.0203(14) -0.0044(14)
C36 0.061(2) 0.0416(17) 0.0475(17) 0.0051(13) 0.0126(15) -0.0108(15)
C35 0.090(3) 0.055(2) 0.0484(19) -0.0035(15) 0.0376(19) -0.0244(19)
C34 0.065(2) 0.055(2) 0.061(2) -0.0147(16) 0.0400(18) -0.0174(17)
Ru2 0.04621(15) 0.03747(13) 0.04004(13) 0.00393(10) 0.02051(11) 0.00408(10)
C8A 0.120(9) 0.151(11) 0.049(4) -0.002(5) 0.025(5) -0.089(8)
C9A 0.31(2) 0.206(17) 0.117(8) -0.003(9) 0.085(11) -0.189(19)

loop_
_atom_type_symbol
_atom_type_description
_atom_type_scat_dispersion_real
_atom_type_scat_dispersion_imag
_atom_type_scat_source
C C 0.0033 0.0016 'International Tables Vol C Tables 4.2.6.8 and 6.1.1.4'
H H 0.0000 0.0000 'International Tables Vol C Tables 4.2.6.8 and 6.1.1.4'
Br Br -0.2901 2.4595 'International Tables Vol C Tables 4.2.6.8 and 6.1.1.4'
Cl Cl 0.1484 0.1585 'International Tables Vol C Tables 4.2.6.8 and 6.1.1.4'
N N 0.0061 0.0033 'International Tables Vol C Tables 4.2.6.8 and 6.1.1.4'
O O 0.0106 0.0060 'International Tables Vol C Tables 4.2.6.8 and 6.1.1.4'
Ru Ru -1.2594 0.8363 'International Tables Vol C Tables 4.2.6.8 and 6.1.1.4'

loop_
_geom_angle_atom_site_label_1
_geom_angle_atom_site_label_2
_geom_angle_atom_site_label_3
_geom_angle
N1 Ru1 Cl1 85.29(8)
N1 Ru1 C2 126.47(12)
N1 Ru1 C3 100.14(13)
N1 Ru1 C4 93.65(13)
N1 Ru1 C5 115.19(13)
N1 Ru1 C6 151.69(12)
N1 Ru1 C7 163.44(12)
C2 Ru1 Cl1 91.66(9)
C3 Ru1 Cl1 115.02(11)
C3 Ru1 C2 35.30(13)
C4 Ru1 Cl1 152.39(12)
C4 Ru1 C2 66.87(14)
C4 Ru1 C3 37.99(14)
C4 Ru1 C5 37.81(15)
C4 Ru1 C6 67.46(15)
C4 Ru1 C7 79.61(13)
C5 Ru1 Cl1 159.03(11)
C5 Ru1 C2 79.88(13)
C5 Ru1 C3 67.76(15)
C6 Ru1 Cl1 121.35(10)
C6 Ru1 C2 66.86(12)
C6 Ru1 C3 78.22(13)
C6 Ru1 C5 37.70(14)
C6 Ru1 C7 37.39(12)
C7 Ru1 Cl1 93.70(9)
C7 Ru1 C2 36.98(11)
C7 Ru1 C3 65.31(13)
C7 Ru1 C5 68.03(13)
C19 Ru1 Cl1 85.83(8)
C19 Ru1 N1 77.29(12)
C19 Ru1 C2 155.88(12)
C19 Ru1 C3 158.89(13)
C19 Ru1 C4 120.91(14)
C19 Ru1 C5 94.08(13)
C19 Ru1 C6 94.09(12)
C19 Ru1 C7 119.17(12)
C13 O1 C12 104.6(3)
C11 N1 Ru1 134.2(3)
C13 N1 Ru1 116.7(2)
C13 N1 C11 108.8(3)
H1A C1 H1B 109.5
H1A C1 H1C 109.5
H1B C1 H1C 109.5
C2 C1 H1A 109.5
C2 C1 H1B 109.5
C2 C1 H1C 109.5
C32 O2 C31 104.8(3)
C30 N2 Ru2 134.7(3)
C32 N2 C30 108.6(3)
C32 N2 Ru2 116.5(2)
C1 C2 Ru1 130.7(2)
C3 C2 Ru1 71.00(19)
C3 C2 C1 123.1(3)
C3 C2 C7 117.1(3)
C7 C2 Ru1 66.63(16)
C7 C2 C1 119.7(3)
Ru1 C3 H3 118.7
C2 C3 Ru1 73.70(18)
C2 C3 H3 118.7
C2 C3 C4 120.4(3)
C4 C3 Ru1 66.29(19)
C4 C3 H3 118.7
Ru1 C4 H4 119.1
C3 C4 Ru1 75.7(2)
C3 C4 H4 119.1
C5 C4 Ru1 72.6(2)
C5 C4 C3 121.6(3)
C5 C4 H4 119.1
C4 C5 Ru1 69.6(2)
C4 C5 C6 117.1(3)
C4 C5 C8 130.0(7)
C4 C5 C8A 118.4(9)
C6 C5 Ru1 70.74(19)
C6 C5 C8 112.8(7)
C6 C5 C8A 124.5(9)
C8 C5 Ru1 128.1(10)
C8A C5 Ru1 130.5(7)
C8A C5 C8 11.8(14)
Ru1 C6 H6 118.8
C5 C6 Ru1 71.6(2)
C5 C6 H6 118.8
C7 C6 Ru1 71.44(19)
C7 C6 C5 121.1(3)
C7 C6 H6 118.8
Ru1 C7 H7 118.7
C2 C7 Ru1 76.39(18)
C2 C7 H7 118.7
C6 C7 Ru1 71.17(18)
C6 C7 C2 122.2(3)
C6 C7 H7 118.7
C5 C8 H8 105.2
C9 C8 C5 107.6(17)
C9 C8 H8 105.2
C9 C8 C10 125.5(17)
C10 C8 C5 106.5(13)
C10 C8 H8 105.2
C8 C10 H10A 109.5
C8 C10 H10B 109.5
C8 C10 H10C 109.5
C8 C10 H10D 100.5
C8 C10 H10E 123.6
C8 C10 H10F 103.5
H10A C10 H10B 109.5
H10A C10 H10C 109.5
H10A C10 H10D 129.8
H10A C10 H10E 86.5
H10A C10 H10F 25.5
H10B C10 H10C 109.5
H10B C10 H10D 20.4
H10B C10 H10E 115.2
H10B C10 H10F 89.3
H10C C10 H10D 96.7
H10C C10 H10E 23.4
H10C C10 H10F 132.9
H10D C10 H10E 109.5
H10D C10 H10F 109.5
H10E C10 H10F 109.5
C8A C10 C8 14.3(15)
C8A C10 H10A 109.0
C8A C10 H10B 121.6
C8A C10 H10C 96.9
C8A C10 H10D 109.5
C8A C10 H10E 109.5
C8A C10 H10F 109.5
N1 C11 H11A 111.3
N1 C11 H11B 111.3
N1 C11 C12 102.4(4)
H11A C11 H11B 109.2
C12 C11 H11A 111.3
C12 C11 H11B 111.3
O1 C12 C11 105.6(3)
O1 C12 H12A 110.6
O1 C12 H12B 110.6
C11 C12 H12A 110.6
C11 C12 H12B 110.6
H12A C12 H12B 108.7
O1 C13 C14 123.5(3)
N1 C13 O1 117.9(4)
N1 C13 C14 118.6(3)
C19 C14 C13 111.6(3)
C15 C14 C13 125.6(3)
C15 C14 C19 122.8(3)
C14 C19 Ru1 115.7(2)
C18 C19 Ru1 127.7(2)
C18 C19 C14 116.6(3)
C19 C18 H18 120.2
C17 C18 C19 119.6(3)
C17 C18 H18 120.2
C18 C17 Br1 117.4(3)
C18 C17 C16 123.5(4)
C16 C17 Br1 119.1(3)
C17 C16 H16 121.1
C15 C16 C17 117.8(3)
C15 C16 H16 121.1
C14 C15 H15 120.1
C16 C15 C14 119.7(3)
C16 C15 H15 120.1
H20A C20 H20B 109.5
H20A C20 H20C 109.5
H20B C20 H20C 109.5
C21 C20 H20A 109.5
C21 C20 H20B 109.5
C21 C20 H20C 109.5
C20 C21 Ru2 129.3(3)
C22 C21 C20 119.8(3)
C22 C21 Ru2 67.24(17)
C26 C21 C20 122.5(3)
C26 C21 C22 117.6(3)
C26 C21 Ru2 71.48(19)
C21 C22 H22 118.8
C21 C22 Ru2 75.63(19)
C23 C22 C21 121.9(3)
C23 C22 H22 118.8
C23 C22 Ru2 71.09(19)
Ru2 C22 H22 118.8
C22 C23 H23 118.5
C22 C23 C24 121.6(3)
C22 C23 Ru2 71.9(2)
C24 C23 H23 118.5
C24 C23 Ru2 71.51(19)
Ru2 C23 H23 118.5
C23 C24 C27 119.5(3)
C23 C24 Ru2 70.58(19)
C25 C24 C23 116.6(3)
C25 C24 C27 123.9(3)
C25 C24 Ru2 69.87(19)
C27 C24 Ru2 130.8(2)
C24 C25 H25 119.1
C24 C25 C26 121.6(3)
C24 C25 Ru2 72.12(19)
C26 C25 H25 119.1
C26 C25 Ru2 75.42(19)
Ru2 C25 H25 119.1
C21 C26 C25 120.4(3)
C21 C26 H26 118.7
C21 C26 Ru2 73.25(18)
C25 C26 H26 118.7
C25 C26 Ru2 66.75(18)
Ru2 C26 H26 118.7
C24 C27 H27 105.8
C28 C27 C24 109.7(3)
C28 C27 H27 105.8
C29 C27 C24 115.5(3)
C29 C27 H27 105.8
C29 C27 C28 113.3(4)
C27 C28 H28A 109.5
C27 C28 H28B 109.5
C27 C28 H28C 109.5
H28A C28 H28B 109.5
H28A C28 H28C 109.5
H28B C28 H28C 109.5
C27 C29 H29A 109.5
C27 C29 H29B 109.5
C27 C29 H29C 109.5
H29A C29 H29B 109.5
H29A C29 H29C 109.5
H29B C29 H29C 109.5
N2 C30 H30A 111.2
N2 C30 H30B 111.2
N2 C30 C31 102.8(3)
H30A C30 H30B 109.1
C31 C30 H30A 111.2
C31 C30 H30B 111.2
O2 C31 C30 105.4(3)
O2 C31 H31A 110.7
O2 C31 H31B 110.7
C30 C31 H31A 110.7
C30 C31 H31B 110.7
H31A C31 H31B 108.8
O2 C32 C33 123.8(3)
N2 C32 O2 117.6(3)
N2 C32 C33 118.6(3)
C38 C33 C32 112.1(3)
C34 C33 C32 125.2(3)
C34 C33 C38 122.8(3)
C33 C38 Ru2 115.5(2)
C37 C38 C33 116.3(3)
C37 C38 Ru2 128.2(2)
C38 C37 H37 120.0
C36 C37 C38 120.1(3)
C36 C37 H37 120.0
C37 C36 Br2 118.1(3)
C37 C36 C35 123.3(3)
C35 C36 Br2 118.6(2)
C36 C35 H35 121.2
C34 C35 C36 117.7(3)
C34 C35 H35 121.2
C33 C34 H34 120.1
C35 C34 C33 119.8(3)
C35 C34 H34 120.1
N2 Ru2 Cl2 85.98(8)
N2 Ru2 C21 126.68(12)
N2 Ru2 C22 163.80(12)
N2 Ru2 C23 150.87(12)
N2 Ru2 C24 114.09(12)
N2 Ru2 C25 92.91(12)
N2 Ru2 C26 99.95(12)
C21 Ru2 Cl2 90.92(9)
C22 Ru2 Cl2 93.78(9)
C22 Ru2 C21 37.13(12)
C22 Ru2 C24 68.03(13)
C22 Ru2 C26 65.34(13)
C23 Ru2 Cl2 121.70(10)
C23 Ru2 C21 66.73(13)
C23 Ru2 C22 37.04(12)
C23 Ru2 C24 37.91(13)
C23 Ru2 C26 78.14(13)
C24 Ru2 Cl2 159.60(10)
C24 Ru2 C21 80.08(12)
C24 Ru2 C26 67.91(13)
C25 Ru2 Cl2 151.09(10)
C25 Ru2 C21 66.73(13)
C25 Ru2 C22 79.49(13)
C25 Ru2 C23 67.55(14)
C25 Ru2 C24 38.01(13)
C25 Ru2 C26 37.83(13)
C26 Ru2 Cl2 113.94(10)
C26 Ru2 C21 35.27(12)
C38 Ru2 Cl2 85.00(8)
C38 Ru2 N2 77.38(11)
C38 Ru2 C21 155.33(12)
C38 Ru2 C22 118.77(12)
C38 Ru2 C23 94.88(12)
C38 Ru2 C24 95.54(12)
C38 Ru2 C25 122.98(13)
C38 Ru2 C26 160.81(12)
C5 C8A H8A 107.6
C5 C8A C9A 107.6(11)
C10 C8A C5 124.6(13)
C10 C8A H8A 107.6
C10 C8A C9A 100.6(13)
C9A C8A H8A 107.6
C8A C9A H9AA 109.5
C8A C9A H9AB 109.5
C8A C9A H9AC 109.5
H9AA C9A H9AB 109.5
H9AA C9A H9AC 109.5
H9AB C9A H9AC 109.5

loop_
_geom_bond_atom_site_label_1
_geom_bond_atom_site_label_2
_geom_bond_distance
Ru1 Cl1 2.4001(8)
Ru1 N1 2.075(3)
Ru1 C2 2.301(3)
Ru1 C3 2.267(3)
Ru1 C4 2.142(3)
Ru1 C5 2.181(3)
Ru1 C6 2.170(3)
Ru1 C7 2.174(3)
Ru1 C19 2.057(3)
Br1 C17 1.911(4)
O1 C12 1.467(6)
O1 C13 1.338(4)
N1 C11 1.464(4)
N1 C13 1.274(4)
C1 H1A 0.9600
C1 H1B 0.9600
C1 H1C 0.9600
C1 C2 1.501(5)
Br2 C36 1.907(3)
Cl2 Ru2 2.3997(9)
O2 C31 1.466(5)
O2 C32 1.343(4)
N2 C30 1.465(4)
N2 C32 1.276(4)
N2 Ru2 2.077(3)
C2 C3 1.386(5)
C2 C7 1.424(4)
C3 H3 0.9800
C3 C4 1.440(5)
C4 H4 0.9800
C4 C5 1.401(6)
C5 C6 1.406(5)
C5 C8 1.66(2)
C5 C8A 1.481(14)
C6 H6 0.9800
C6 C7 1.392(4)
C7 H7 0.9800
C8 H8 0.9800
C8 C9 1.45(3)
C8 C10 1.47(2)
C9 H9A 0.9600
C9 H9B 0.9600
C9 H9C 0.9600
C10 H10A 0.9600
C10 H10B 0.9600
C10 H10C 0.9600
C10 H10D 0.9600
C10 H10E 0.9600
C10 H10F 0.9600
C10 C8A 1.359(17)
C11 H11A 0.9700
C11 H11B 0.9700
C11 C12 1.522(6)
C12 H12A 0.9700
C12 H12B 0.9700
C13 C14 1.444(5)
C14 C19 1.411(4)
C14 C15 1.384(5)
C19 C18 1.391(4)
C18 H18 0.9300
C18 C17 1.381(4)
C17 C16 1.383(5)
C16 H16 0.9300
C16 C15 1.373(6)
C15 H15 0.9300
C20 H20A 0.9600
C20 H20B 0.9600
C20 H20C 0.9600
C20 C21 1.505(5)
C21 C22 1.425(5)
C21 C26 1.379(5)
C21 Ru2 2.286(3)
C22 H22 0.9800
C22 C23 1.380(5)
C22 Ru2 2.177(3)
C23 H23 0.9800
C23 C24 1.411(5)
C23 Ru2 2.167(3)
C24 C25 1.410(5)
C24 C27 1.532(5)
C24 Ru2 2.179(3)
C25 H25 0.9800
C25 C26 1.435(5)
C25 Ru2 2.150(3)
C26 H26 0.9800
C26 Ru2 2.264(3)
C27 H27 0.9800
C27 C28 1.510(6)
C27 C29 1.457(6)
C28 H28A 0.9600
C28 H28B 0.9600
C28 H28C 0.9600
C29 H29A 0.9600
C29 H29B 0.9600
C29 H29C 0.9600
C30 H30A 0.9700
C30 H30B 0.9700
C30 C31 1.516(6)
C31 H31A 0.9700
C31 H31B 0.9700
C32 C33 1.439(5)
C33 C38 1.407(4)
C33 C34 1.387(4)
C38 C37 1.390(4)
C38 Ru2 2.058(3)
C37 H37 0.9300
C37 C36 1.378(4)
C36 C35 1.380(5)
C35 H35 0.9300
C35 C34 1.374(5)
C34 H34 0.9300
C8A H8A 0.9800
C8A C9A 1.58(2)
C9A H9AA 0.9600
C9A H9AB 0.9600
C9A H9AC 0.9600

loop_
_geom_torsion_atom_site_label_1
_geom_torsion_atom_site_label_2
_geom_torsion_atom_site_label_3
_geom_torsion_atom_site_label_4
_geom_torsion
Ru1 N1 C11 C12 -178.1(3)
Ru1 N1 C13 O1 174.7(2)
Ru1 N1 C13 C14 -3.9(4)
Ru1 C2 C3 C4 -48.9(3)
Ru1 C2 C7 C6 57.0(3)
Ru1 C3 C4 C5 -58.7(3)
Ru1 C4 C5 C6 -54.1(3)
Ru1 C4 C5 C8 123.2(13)
Ru1 C4 C5 C8A 125.9(8)
Ru1 C5 C6 C7 -53.7(3)
Ru1 C5 C8 C9 -158.8(10)
Ru1 C5 C8 C10 64.4(16)
Ru1 C5 C8A C10 39(2)
Ru1 C5 C8A C9A 156.4(12)
Ru1 C6 C7 C2 -59.4(3)
Ru1 C19 C18 C17 -178.2(3)
Br1 C17 C16 C15 -178.2(3)
Cl1 Ru1 N1 C11 88.6(3)
Cl1 Ru1 N1 C13 -83.9(2)
Cl1 Ru1 C2 C1 -16.0(3)
Cl1 Ru1 C2 C3 -133.7(2)
Cl1 Ru1 C2 C7 93.94(18)
Cl1 Ru1 C3 C2 52.9(2)
Cl1 Ru1 C3 C4 -172.4(2)
Cl1 Ru1 C4 C3 15.0(4)
Cl1 Ru1 C4 C5 145.3(2)
Cl1 Ru1 C5 C4 -132.6(3)
Cl1 Ru1 C5 C6 -2.4(4)
Cl1 Ru1 C5 C8 102.0(9)
Cl1 Ru1 C5 C8A 117.0(11)
Cl1 Ru1 C6 C5 179.00(18)
Cl1 Ru1 C6 C7 -47.7(2)
Cl1 Ru1 C7 C2 -87.85(18)
Cl1 Ru1 C7 C6 140.72(19)
Cl1 Ru1 C19 C14 84.7(2)
Cl1 Ru1 C19 C18 -95.0(3)
O1 C13 C14 C19 -176.0(3)
O1 C13 C14 C15 4.9(5)
N1 Ru1 C2 C1 69.4(4)
N1 Ru1 C2 C3 -48.3(3)
N1 Ru1 C2 C7 179.32(17)
N1 Ru1 C3 C2 142.4(2)
N1 Ru1 C3 C4 -82.9(2)
N1 Ru1 C4 C3 101.8(2)
N1 Ru1 C4 C5 -127.8(2)
N1 Ru1 C5 C4 60.6(2)
N1 Ru1 C5 C6 -169.27(19)
N1 Ru1 C5 C8 -64.9(9)
N1 Ru1 C5 C8A -49.9(11)
N1 Ru1 C6 C5 20.8(4)
N1 Ru1 C6 C7 154.1(2)
N1 Ru1 C7 C2 -1.9(5)
N1 Ru1 C7 C6 -133.4(4)
N1 Ru1 C19 C14 -1.4(2)
N1 Ru1 C19 C18 178.9(3)
N1 C11 C12 O1 7.7(5)
N1 C13 C14 C19 2.5(4)
N1 C13 C14 C15 -176.6(3)
C1 C2 C3 Ru1 -126.8(3)
C1 C2 C3 C4 -175.7(3)
C1 C2 C7 Ru1 124.9(3)
C1 C2 C7 C6 -178.1(3)
Br2 C36 C35 C34 -179.5(2)
O2 C32 C33 C38 -176.4(3)
O2 C32 C33 C34 3.6(5)
N2 C30 C31 O2 8.9(4)
N2 C32 C33 C38 1.9(4)
N2 C32 C33 C34 -178.1(3)
C2 Ru1 N1 C11 0.0(4)
C2 Ru1 N1 C13 -172.5(2)
C2 Ru1 C3 C4 134.8(3)
C2 Ru1 C4 C3 -26.5(2)
C2 Ru1 C4 C5 103.8(2)
C2 Ru1 C5 C4 -65.1(2)
C2 Ru1 C5 C6 65.1(2)
C2 Ru1 C5 C8 169.4(9)
C2 Ru1 C5 C8A -175.6(11)
C2 Ru1 C6 C5 -103.9(2)
C2 Ru1 C6 C7 29.37(19)
C2 Ru1 C7 C6 -131.4(3)
C2 Ru1 C19 C14 169.4(3)
C2 Ru1 C19 C18 -10.3(5)
C2 C3 C4 Ru1 52.2(3)
C2 C3 C4 C5 -6.5(5)
C3 Ru1 N1 C11 -26.0(4)
C3 Ru1 N1 C13 161.5(3)
C3 Ru1 C2 C1 117.8(4)
C3 Ru1 C2 C7 -132.3(3)
C3 Ru1 C4 C5 130.3(3)
C3 Ru1 C5 C4 -30.5(2)
C3 Ru1 C5 C6 99.7(2)
C3 Ru1 C5 C8 -155.9(9)
C3 Ru1 C5 C8A -140.9(11)
C3 Ru1 C6 C5 -68.7(2)
C3 Ru1 C6 C7 64.5(2)
C3 Ru1 C7 C2 28.0(2)
C3 Ru1 C7 C6 -103.4(2)
C3 Ru1 C19 C14 -86.7(4)
C3 Ru1 C19 C18 93.7(4)
C3 C2 C7 Ru1 -51.7(3)
C3 C2 C7 C6 5.3(5)
C3 C4 C5 Ru1 60.2(3)
C3 C4 C5 C6 6.1(5)
C3 C4 C5 C8 -176.5(13)
C3 C4 C5 C8A -173.9(8)
C4 Ru1 N1 C11 -63.7(4)
C4 Ru1 N1 C13 123.8(3)
C4 Ru1 C2 C1 146.1(4)
C4 Ru1 C2 C3 28.4(2)
C4 Ru1 C2 C7 -104.0(2)
C4 Ru1 C3 C2 -134.8(3)
C4 Ru1 C5 C6 130.2(3)
C4 Ru1 C5 C8 -125.4(9)
C4 Ru1 C5 C8A -110.5(12)
C4 Ru1 C6 C5 -30.5(2)
C4 Ru1 C6 C7 102.8(2)
C4 Ru1 C7 C2 65.1(2)
C4 Ru1 C7 C6 -66.3(2)
C4 Ru1 C19 C14 -88.0(3)
C4 Ru1 C19 C18 92.3(3)
C4 C5 C6 Ru1 53.6(3)
C4 C5 C6 C7 -0.1(5)
C4 C5 C8 C9 106.6(13)
C4 C5 C8 C10 -30(2)
C4 C5 C8A C10 -47.2(19)
C4 C5 C8A C9A 69.8(15)
C5 Ru1 N1 C11 -96.1(3)
C5 Ru1 N1 C13 91.4(3)
C5 Ru1 C2 C1 -176.7(4)
C5 Ru1 C2 C3 65.6(2)
C5 Ru1 C2 C7 -66.8(2)
C5 Ru1 C3 C2 -104.4(2)
C5 Ru1 C3 C4 30.3(2)
C5 Ru1 C4 C3 -130.3(3)
C5 Ru1 C6 C7 133.3(3)
C5 Ru1 C7 C2 102.8(2)
C5 Ru1 C7 C6 -28.7(2)
C5 Ru1 C19 C14 -116.3(2)
C5 Ru1 C19 C18 64.0(3)
C5 C6 C7 Ru1 53.7(3)
C5 C6 C7 C2 -5.7(5)
C5 C8 C10 C8A 37(6)
C6 Ru1 N1 C11 -110.0(4)
C6 Ru1 N1 C13 77.5(4)
C6 Ru1 C2 C1 -139.6(4)
C6 Ru1 C2 C3 102.7(2)
C6 Ru1 C2 C7 -29.67(19)
C6 Ru1 C3 C2 -66.4(2)
C6 Ru1 C3 C4 68.3(2)
C6 Ru1 C4 C3 -99.9(2)
C6 Ru1 C4 C5 30.4(2)
C6 Ru1 C5 C4 -130.2(3)
C6 Ru1 C5 C8 104.4(9)
C6 Ru1 C5 C8A 119.4(12)
C6 Ru1 C7 C2 131.4(3)
C6 Ru1 C19 C14 -154.1(2)
C6 Ru1 C19 C18 26.2(3)
C6 C5 C8 C9 -75.9(15)
C6 C5 C8 C10 147.2(10)
C6 C5 C8A C10 132.9(14)
C6 C5 C8A C9A -110.2(13)
C7 Ru1 N1 C11 1.5(6)
C7 Ru1 N1 C13 -171.0(3)
C7 Ru1 C2 C1 -109.9(4)
C7 Ru1 C2 C3 132.3(3)
C7 Ru1 C3 C2 -29.3(2)
C7 Ru1 C3 C4 105.4(3)
C7 Ru1 C4 C3 -62.9(2)
C7 Ru1 C4 C5 67.4(2)
C7 Ru1 C5 C4 -101.7(2)
C7 Ru1 C5 C6 28.47(19)
C7 Ru1 C5 C8 132.9(9)
C7 Ru1 C5 C8A 147.8(11)
C7 Ru1 C6 C5 -133.3(3)
C7 Ru1 C19 C14 176.6(2)
C7 Ru1 C19 C18 -3.1(3)
C7 C2 C3 Ru1 49.7(3)
C7 C2 C3 C4 0.7(5)
C8 C5 C6 Ru1 -124.3(11)
C8 C5 C6 C7 -177.9(11)
C8 C5 C8A C10 123(8)
C8 C5 C8A C9A -120(8)
C8 C10 C8A C5 -128(8)
C8 C10 C8A C9A 112(7)
C9 C8 C10 C8A -90(7)
C11 N1 C13 O1 0.4(4)
C11 N1 C13 C14 -178.2(3)
C12 O1 C13 N1 4.8(4)
C12 O1 C13 C14 -176.7(3)
C13 O1 C12 C11 -7.6(4)
C13 N1 C11 C12 -5.2(4)
C13 C14 C19 Ru1 0.0(3)
C13 C14 C19 C18 179.7(3)
C13 C14 C15 C16 178.9(3)
C14 C19 C18 C17 2.1(5)
C19 Ru1 N1 C11 175.4(3)
C19 Ru1 N1 C13 2.9(2)
C19 Ru1 C2 C1 -99.5(4)
C19 Ru1 C2 C3 142.8(3)
C19 Ru1 C2 C7 10.4(4)
C19 Ru1 C3 C2 -136.7(3)
C19 Ru1 C3 C4 -1.9(5)
C19 Ru1 C4 C3 179.2(2)
C19 Ru1 C4 C5 -50.5(3)
C19 Ru1 C5 C4 138.4(2)
C19 Ru1 C5 C6 -91.4(2)
C19 Ru1 C5 C8 13.0(9)
C19 Ru1 C5 C8A 28.0(11)
C19 Ru1 C6 C5 91.4(2)
C19 Ru1 C6 C7 -135.3(2)
C19 Ru1 C7 C2 -175.13(18)
C19 Ru1 C7 C6 53.4(2)
C19 C14 C15 C16 -0.2(5)
C19 C18 C17 Br1 176.9(2)
C19 C18 C17 C16 -2.0(5)
C18 C17 C16 C15 0.7(6)
C17 C16 C15 C14 0.4(5)
C15 C14 C19 Ru1 179.2(2)
C15 C14 C19 C18 -1.1(5)
C20 C21 C22 C23 179.9(3)
C20 C21 C22 Ru2 123.5(3)
C20 C21 C26 C25 -174.4(3)
C20 C21 C26 Ru2 -125.4(3)
C20 C21 Ru2 Cl2 -15.6(4)
C20 C21 Ru2 N2 70.0(4)
C20 C21 Ru2 C22 -110.7(4)
C20 C21 Ru2 C23 -140.0(4)
C20 C21 Ru2 C24 -177.2(4)
C20 C21 Ru2 C25 145.5(4)
C20 C21 Ru2 C26 117.2(4)
C20 C21 Ru2 C38 -95.6(4)
C21 C22 C23 C24 -4.9(5)
C21 C22 C23 Ru2 -58.5(3)
C21 C22 Ru2 Cl2 -86.53(19)
C21 C22 Ru2 N2 2.1(5)
C21 C22 Ru2 C23 131.6(3)
C21 C22 Ru2 C24 103.0(2)
C21 C22 Ru2 C25 65.1(2)
C21 C22 Ru2 C26 28.1(2)
C21 C22 Ru2 C38 -172.90(19)
C21 C26 Ru2 Cl2 53.3(2)
C21 C26 Ru2 N2 143.3(2)
C21 C26 Ru2 C22 -29.5(2)
C21 C26 Ru2 C23 -66.3(2)
C21 C26 Ru2 C24 -104.6(2)
C21 C26 Ru2 C25 -134.8(3)
C21 C26 Ru2 C38 -136.5(4)
C22 C21 C26 C25 1.5(5)
C22 C21 C26 Ru2 50.5(3)
C22 C21 Ru2 Cl2 95.05(19)
C22 C21 Ru2 N2 -179.28(19)
C22 C21 Ru2 C23 -29.4(2)
C22 C21 Ru2 C24 -66.5(2)
C22 C21 Ru2 C25 -103.8(2)
C22 C21 Ru2 C26 -132.1(3)
C22 C21 Ru2 C38 15.1(4)
C22 C23 C24 C25 0.5(5)
C22 C23 C24 C27 179.6(3)
C22 C23 C24 Ru2 -53.8(3)
C22 C23 Ru2 Cl2 -46.4(2)
C22 C23 Ru2 N2 153.8(2)
C22 C23 Ru2 C21 29.43(19)
C22 C23 Ru2 C24 133.7(3)
C22 C23 Ru2 C25 102.7(2)
C22 C23 Ru2 C26 64.6(2)
C22 C23 Ru2 C38 -133.5(2)
C23 C22 Ru2 Cl2 141.87(19)
C23 C22 Ru2 N2 -129.5(4)
C23 C22 Ru2 C21 -131.6(3)
C23 C22 Ru2 C24 -28.6(2)
C23 C22 Ru2 C25 -66.5(2)
C23 C22 Ru2 C26 -103.5(2)
C23 C22 Ru2 C38 55.5(2)
C23 C24 C25 C26 4.8(5)
C23 C24 C25 Ru2 -54.6(3)
C23 C24 C27 C28 -96.2(5)
C23 C24 C27 C29 134.3(4)
C23 C24 Ru2 Cl2 -0.3(4)
C23 C24 Ru2 N2 -169.47(18)
C23 C24 Ru2 C21 64.7(2)
C23 C24 Ru2 C22 28.00(18)
C23 C24 Ru2 C25 129.3(3)
C23 C24 Ru2 C26 99.2(2)
C23 C24 Ru2 C38 -90.8(2)
C24 C23 Ru2 Cl2 179.88(16)
C24 C23 Ru2 N2 20.0(3)
C24 C23 Ru2 C21 -104.3(2)
C24 C23 Ru2 C22 -133.7(3)
C24 C23 Ru2 C25 -31.01(19)
C24 C23 Ru2 C26 -69.2(2)
C24 C23 Ru2 C38 92.8(2)
C24 C25 C26 C21 -5.9(5)
C24 C25 C26 Ru2 -57.9(3)
C24 C25 Ru2 Cl2 146.27(19)
C24 C25 Ru2 N2 -126.8(2)
C24 C25 Ru2 C21 104.2(2)
C24 C25 Ru2 C22 67.6(2)
C24 C25 Ru2 C23 30.94(19)
C24 C25 Ru2 C26 130.7(3)
C24 C25 Ru2 C38 -50.0(2)
C25 C24 C27 C28 82.8(5)
C25 C24 C27 C29 -46.7(5)
C25 C24 Ru2 Cl2 -129.6(3)
C25 C24 Ru2 N2 61.2(2)
C25 C24 Ru2 C21 -64.7(2)
C25 C24 Ru2 C22 -101.3(2)
C25 C24 Ru2 C23 -129.3(3)
C25 C24 Ru2 C26 -30.1(2)
C25 C24 Ru2 C38 139.8(2)
C25 C26 Ru2 Cl2 -171.84(19)
C25 C26 Ru2 N2 -81.8(2)
C25 C26 Ru2 C21 134.8(3)
C25 C26 Ru2 C22 105.3(2)
C25 C26 Ru2 C23 68.5(2)
C25 C26 Ru2 C24 30.3(2)
C25 C26 Ru2 C38 -1.7(5)
C26 C21 C22 C23 3.9(5)
C26 C21 C22 Ru2 -52.6(3)
C26 C21 Ru2 Cl2 -132.8(2)
C26 C21 Ru2 N2 -47.2(3)
C26 C21 Ru2 C22 132.1(3)
C26 C21 Ru2 C23 102.7(2)
C26 C21 Ru2 C24 65.6(2)
C26 C21 Ru2 C25 28.3(2)
C26 C21 Ru2 C38 147.2(3)
C26 C25 Ru2 Cl2 15.6(3)
C26 C25 Ru2 N2 102.5(2)
C26 C25 Ru2 C21 -26.5(2)
C26 C25 Ru2 C22 -63.1(2)
C26 C25 Ru2 C23 -99.8(2)
C26 C25 Ru2 C24 -130.7(3)
C26 C25 Ru2 C38 179.4(2)
C27 C24 C25 C26 -174.2(3)
C27 C24 C25 Ru2 126.4(3)
C27 C24 Ru2 Cl2 112.4(4)
C27 C24 Ru2 N2 -56.8(4)
C27 C24 Ru2 C21 177.3(4)
C27 C24 Ru2 C22 140.7(4)
C27 C24 Ru2 C23 112.7(4)
C27 C24 Ru2 C25 -118.0(4)
C27 C24 Ru2 C26 -148.1(4)
C27 C24 Ru2 C38 21.8(4)
C30 N2 C32 O2 0.8(4)
C30 N2 C32 C33 -177.6(3)
C30 N2 Ru2 Cl2 89.3(3)
C30 N2 Ru2 C21 1.1(4)
C30 N2 Ru2 C22 -0.4(6)
C30 N2 Ru2 C23 -107.8(4)
C30 N2 Ru2 C24 -94.5(3)
C30 N2 Ru2 C25 -61.8(3)
C30 N2 Ru2 C26 -24.3(3)
C30 N2 Ru2 C38 175.1(3)
C31 O2 C32 N2 5.2(4)
C31 O2 C32 C33 -176.4(3)
C32 O2 C31 C30 -8.6(4)
C32 N2 C30 C31 -6.2(4)
C32 N2 Ru2 Cl2 -83.1(2)
C32 N2 Ru2 C21 -171.3(2)
C32 N2 Ru2 C22 -172.8(4)
C32 N2 Ru2 C23 79.8(3)
C32 N2 Ru2 C24 93.1(2)
C32 N2 Ru2 C25 125.8(2)
C32 N2 Ru2 C26 163.3(2)
C32 N2 Ru2 C38 2.7(2)
C32 C33 C38 C37 178.9(3)
C32 C33 C38 Ru2 0.4(3)
C32 C33 C34 C35 -179.9(3)
C33 C38 C37 C36 1.4(4)
C33 C38 Ru2 Cl2 85.4(2)
C33 C38 Ru2 N2 -1.5(2)
C33 C38 Ru2 C21 166.7(3)
C33 C38 Ru2 C22 177.0(2)
C33 C38 Ru2 C23 -153.1(2)
C33 C38 Ru2 C24 -115.0(2)
C33 C38 Ru2 C25 -86.8(2)
C33 C38 Ru2 C26 -85.6(4)
C38 C33 C34 C35 0.1(5)
C38 C37 C36 Br2 178.5(2)
C38 C37 C36 C35 -0.9(5)
C37 C38 Ru2 Cl2 -92.9(3)
C37 C38 Ru2 N2 -179.8(3)
C37 C38 Ru2 C21 -11.6(5)
C37 C38 Ru2 C22 -1.3(3)
C37 C38 Ru2 C23 28.6(3)
C37 C38 Ru2 C24 66.7(3)
C37 C38 Ru2 C25 94.9(3)
C37 C38 Ru2 C26 96.1(4)
C37 C36 C35 C34 -0.1(5)
C36 C35 C34 C33 0.5(5)
C34 C33 C38 C37 -1.1(4)
C34 C33 C38 Ru2 -179.6(2)
Ru2 N2 C30 C31 -179.0(3)
Ru2 N2 C32 O2 175.1(2)
Ru2 N2 C32 C33 -3.3(4)
Ru2 C21 C22 C23 56.4(3)
Ru2 C21 C26 C25 -49.1(3)
Ru2 C22 C23 C24 53.6(3)
Ru2 C23 C24 C25 54.3(3)
Ru2 C23 C24 C27 -126.7(3)
Ru2 C24 C25 C26 59.4(3)
Ru2 C24 C27 C28 174.7(4)
Ru2 C24 C27 C29 45.2(6)
Ru2 C25 C26 C21 52.0(3)
Ru2 C38 C37 C36 179.7(2)
C8A C5 C6 Ru1 -126.4(9)
C8A C5 C6 C7 179.9(8)
C8A C5 C8 C9 95(8)
C8A C5 C8 C10 -42(6)
